data_7707619
loop_
_publ_author_name
'Garg, Palak'
'Dange, Deepak'
'Jones, Cameron'

_publ_section_title
;
 Bulky arene-bridged bis(amide) and bis(amidinate) complexes of
 germanium(II) and tin(II).
;
_journal_issue 26
_journal_name_full 'Dalton transactions (Cambridge, England : 2003)'
_journal_page_first 9118
_journal_page_last 9122
_journal_paper_doi 10.1039/d1dt01642c
_journal_volume 50
_journal_year 2021
_chemical_formula_sum 'C195.5 H196 Ge2 N8'
_chemical_formula_weight 2802.77
_space_group_crystal_system triclinic
_space_group_IT_number 2
_space_group_name_Hall '-P 1'
_space_group_name_H-M_alt 'P -1'
_atom_sites_solution_hydrogens geom
_audit_creation_method SHELXL-2016/6
_audit_update_record
;
2021-06-08 deposited with the CCDC.	2021-06-08 downloaded from the CCDC.
;
_cell_angle_alpha 108.178(2)
_cell_angle_beta 95.271(2)
_cell_angle_gamma 93.182(2)
_cell_formula_units_Z 1
_cell_length_a 14.6822(4)
_cell_length_b 15.1015(3)
_cell_length_c 19.6211(4)
_cell_measurement_reflns_used 11220
_cell_measurement_temperature 123(2)
_cell_measurement_theta_max 30.3390
_cell_measurement_theta_min 3.4260
_cell_volume 4099.53(17)
_computing_cell_refinement 'CrysAlisPro 1.171.39.46 (Rigaku OD, 2018)'
_computing_data_collection 'CrysAlisPro 1.171.39.46 (Rigaku OD, 2018)'
_computing_data_reduction 'CrysAlisPro 1.171.39.46 (Rigaku OD, 2018)'
_computing_molecular_graphics xseed
_computing_publication_material Ciftab
_computing_structure_refinement 'SHELXL-2016/6 (Sheldrick, 2016)'
_computing_structure_solution 'SHELXT 2014/5 (Sheldrick, 2014)'
_diffrn_ambient_temperature 123(2)
_diffrn_measured_fraction_theta_full 0.997
_diffrn_measured_fraction_theta_max 0.997
_diffrn_measurement_device_type 'XtaLAB Synergy, Dualflex, HyPix'
_diffrn_radiation_type MoK\a
_diffrn_radiation_wavelength 0.71073
_diffrn_reflns_av_R_equivalents 0.0871
_diffrn_reflns_av_unetI/netI 0.0703
_diffrn_reflns_Laue_measured_fraction_full 0.997
_diffrn_reflns_Laue_measured_fraction_max 0.997
_diffrn_reflns_limit_h_max 17
_diffrn_reflns_limit_h_min -17
_diffrn_reflns_limit_k_max 18
_diffrn_reflns_limit_k_min -17
_diffrn_reflns_limit_l_max 23
_diffrn_reflns_limit_l_min -23
_diffrn_reflns_number 58248
_diffrn_reflns_point_group_measured_fraction_full 0.997
_diffrn_reflns_point_group_measured_fraction_max 0.997
_diffrn_reflns_theta_full 25.242
_diffrn_reflns_theta_max 25.500
_diffrn_reflns_theta_min 3.286
_diffrn_source 'micro-focus sealed X-ray tube'
_exptl_absorpt_coefficient_mu 0.422
_exptl_absorpt_correction_T_max 1.00000
_exptl_absorpt_correction_T_min 0.66853
_exptl_absorpt_correction_type multi-scan
_exptl_absorpt_process_details
;
CrysAlisPro 1.171.40.53 (Rigaku Oxford Diffraction, 2019)
Empirical absorption correction using spherical harmonics,
 implemented in SCALE3 ABSPACK scaling algorithm.
;
_exptl_crystal_colour yellow
_exptl_crystal_density_diffrn 1.135
_exptl_crystal_description block
_exptl_crystal_F_000 1489
_exptl_crystal_size_max 0.350
_exptl_crystal_size_mid 0.250
_exptl_crystal_size_min 0.230
_refine_diff_density_max 1.171
_refine_diff_density_min -0.620
_refine_diff_density_rms 0.092
_refine_ls_extinction_method none
_refine_ls_goodness_of_fit_ref 1.031
_refine_ls_hydrogen_treatment constr
_refine_ls_matrix_type full
_refine_ls_number_parameters 922
_refine_ls_number_reflns 15217
_refine_ls_number_restraints 44
_refine_ls_restrained_S_all 1.057
_refine_ls_R_factor_all 0.1057
_refine_ls_R_factor_gt 0.0763
_refine_ls_shift/su_max 0.001
_refine_ls_shift/su_mean 0.000
_refine_ls_structure_factor_coef Fsqd
_refine_ls_weighting_details 'w=1/[\s^2^(Fo^2^)+(0.1272P)^2^+4.8151P] where P=(Fo^2^+2Fc^2^)/3'
_refine_ls_weighting_scheme calc
_refine_ls_wR_factor_gt 0.2024
_refine_ls_wR_factor_ref 0.2210
_reflns_Friedel_coverage 0.000
_reflns_number_gt 11213
_reflns_number_total 15217
_reflns_threshold_expression 'I > 2\s(I)'
_cod_data_source_file d1dt01642c2.cif
_cod_data_source_block Cj1494
_cod_depositor_comments 'Adding full bibliography for 7707610--7707619.cif.'
_cod_original_formula_sum 'C195.50 H196 Ge2 N8'
_cod_database_code 7707619
_shelx_shelxl_version_number 2016/6
_shelx_space_group_comment
;
The symmetry employed for this shelxl refinement is uniquely defined
by the following loop, which should always be used as a source of
symmetry information in preference to the above space-group names.
They are only intended as comments.
;
_shelx_estimated_absorpt_t_min 0.866
_shelx_estimated_absorpt_t_max 0.909

loop_
_space_group_symop_operation_xyz
'x, y, z'
'-x, -y, -z'

loop_
_atom_site_label
_atom_site_type_symbol
_atom_site_fract_x
_atom_site_fract_y
_atom_site_fract_z
_atom_site_U_iso_or_equiv
_atom_site_adp_type
_atom_site_occupancy
_atom_site_site_symmetry_order
_atom_site_calc_flag
_atom_site_refinement_flags_posn
_atom_site_refinement_flags_adp
_atom_site_refinement_flags_occupancy
_atom_site_disorder_assembly
_atom_site_disorder_group
Ge1 Ge 0.57107(3) 0.60394(3) 0.69261(2) 0.02393(14) Uani 1 1 d . . . . .
N1 N 0.5357(2) 0.4780(2) 0.70932(17) 0.0259(7) Uani 1 1 d . . . . .
C1 C 0.5637(3) 0.4283(3) 0.7574(2) 0.0246(8) Uani 1 1 d . . . . .
N2 N 0.4664(2) 0.5190(2) 0.62458(16) 0.0249(7) Uani 1 1 d . . . . .
C2 C 0.5949(3) 0.3385(3) 0.7284(2) 0.0283(9) Uani 1 1 d . . . . .
N3 N 0.6647(2) 0.5856(2) 0.62853(17) 0.0283(7) Uani 1 1 d . . . . .
C3 C 0.6133(3) 0.2857(3) 0.7737(2) 0.0306(9) Uani 1 1 d . . . . .
H30 H 0.631745 0.224421 0.753853 0.037 Uiso 1 1 calc R U . . .
N4 N 0.7550(2) 0.6508(2) 0.73245(17) 0.0237(7) Uani 1 1 d . . . . .
H4 H 0.712882 0.618777 0.746525 0.028 Uiso 1 1 calc R U . . .
C4 C 0.6057(3) 0.3198(3) 0.8478(2) 0.0297(9) Uani 1 1 d . . . . .
C5 C 0.5857(3) 0.4123(3) 0.8757(2) 0.0279(9) Uani 1 1 d . . . . .
H20 H 0.586436 0.438910 0.926474 0.033 Uiso 1 1 calc R U . . .
C6 C 0.5646(3) 0.4675(3) 0.8323(2) 0.0254(8) Uani 1 1 d . . . . .
C7 C 0.5453(3) 0.5698(3) 0.8669(2) 0.0280(9) Uani 1 1 d . . . . .
H13 H 0.556091 0.601969 0.830542 0.034 Uiso 1 1 calc R U . . .
C8 C 0.4467(3) 0.5835(3) 0.8833(2) 0.0313(9) Uani 1 1 d . . . . .
C9 C 0.3959(3) 0.5239(3) 0.9087(2) 0.0360(10) Uani 1 1 d . . . . .
H31 H 0.422394 0.471047 0.915843 0.043 Uiso 1 1 calc R U . . .
C10 C 0.3070(3) 0.5395(4) 0.9243(3) 0.0434(11) Uani 1 1 d . . . . .
H56 H 0.273088 0.497498 0.941890 0.052 Uiso 1 1 calc R U . . .
C11 C 0.2675(3) 0.6160(4) 0.9142(3) 0.0491(13) Uani 1 1 d . . . . .
H66 H 0.206051 0.626070 0.924071 0.059 Uiso 1 1 calc R U . . .
C12 C 0.3165(4) 0.6771(4) 0.8901(3) 0.0485(13) Uani 1 1 d . . . . .
H71 H 0.289662 0.730166 0.883783 0.058 Uiso 1 1 calc R U . . .
C13 C 0.4068(3) 0.6615(3) 0.8747(3) 0.0416(11) Uani 1 1 d . . . . .
H73 H 0.441040 0.704552 0.858336 0.050 Uiso 1 1 calc R U . . .
C14 C 0.6161(3) 0.6167(3) 0.9321(2) 0.0281(9) Uani 1 1 d . . . . .
C15 C 0.5958(3) 0.6462(3) 1.0029(2) 0.0310(9) Uani 1 1 d . . . . .
H22 H 0.534393 0.637657 1.012752 0.037 Uiso 1 1 calc R U . . .
C16 C 0.6636(3) 0.6876(3) 1.0591(2) 0.0398(11) Uani 1 1 d . . . . .
H59 H 0.648383 0.707215 1.107266 0.048 Uiso 1 1 calc R U . . .
C17 C 0.7525(4) 0.7009(3) 1.0463(3) 0.0452(12) Uani 1 1 d . . . . .
H78 H 0.798969 0.729199 1.085385 0.054 Uiso 1 1 calc R U . . .
C18 C 0.7744(3) 0.6728(3) 0.9763(3) 0.0439(11) Uani 1 1 d . . . . .
H64 H 0.836016 0.681801 0.966940 0.053 Uiso 1 1 calc R U . . .
C19 C 0.7069(3) 0.6319(3) 0.9200(2) 0.0348(10) Uani 1 1 d . . . . .
H29 H 0.722441 0.613577 0.871948 0.042 Uiso 1 1 calc R U . . .
C20 C 0.6126(3) 0.3013(3) 0.6492(2) 0.0318(9) Uani 1 1 d . . . . .
H41 H 0.612989 0.356498 0.631263 0.038 Uiso 1 1 calc R U . . .
C21 C 0.7078(3) 0.2657(3) 0.6410(2) 0.0344(10) Uani 1 1 d . . . . .
C22 C 0.7810(3) 0.3063(3) 0.6931(3) 0.0422(11) Uani 1 1 d . . . . .
H65 H 0.770878 0.355513 0.734907 0.051 Uiso 1 1 calc R U . . .
C23 C 0.8683(4) 0.2776(4) 0.6863(3) 0.0523(13) Uani 1 1 d . . . . .
H77 H 0.916747 0.305693 0.723738 0.063 Uiso 1 1 calc R U . . .
C24 C 0.8853(4) 0.2072(4) 0.6243(3) 0.0554(14) Uani 1 1 d . . . . .
H80 H 0.945160 0.187237 0.618739 0.066 Uiso 1 1 calc R U . . .
C25 C 0.8137(4) 0.1677(4) 0.5716(3) 0.0537(14) Uani 1 1 d . . . . .
H89 H 0.824547 0.120409 0.528804 0.064 Uiso 1 1 calc R U . . .
C26 C 0.7254(4) 0.1953(3) 0.5794(2) 0.0439(12) Uani 1 1 d . . . . .
H74 H 0.676627 0.165834 0.542543 0.053 Uiso 1 1 calc R U . . .
C27 C 0.5371(3) 0.2297(3) 0.5999(2) 0.0369(10) Uani 1 1 d . . . . .
C28 C 0.4925(4) 0.1600(3) 0.6211(3) 0.0462(12) Uani 1 1 d . . . . .
H39 H 0.505813 0.158545 0.669065 0.055 Uiso 1 1 calc R U . . .
C29 C 0.4289(4) 0.0927(4) 0.5727(3) 0.0581(15) Uani 1 1 d . . . . .
H86 H 0.399218 0.045736 0.587778 0.070 Uiso 1 1 calc R U . . .
C30 C 0.4086(4) 0.0937(4) 0.5025(3) 0.0579(15) Uani 1 1 d . . . . .
H44 H 0.364842 0.047857 0.469659 0.069 Uiso 1 1 calc R U . . .
C31 C 0.4521(4) 0.1614(4) 0.4808(3) 0.0508(13) Uani 1 1 d . . . . .
H83 H 0.439072 0.161833 0.432617 0.061 Uiso 1 1 calc R U . . .
C32 C 0.5153(3) 0.2295(3) 0.5290(2) 0.0416(11) Uani 1 1 d . . . . .
H48 H 0.543960 0.276618 0.513393 0.050 Uiso 1 1 calc R U . . .
C33 C 0.6216(3) 0.2586(3) 0.8957(2) 0.0332(10) Uani 1 1 d . . . . .
H55 H 0.611935 0.296067 0.945948 0.040 Uiso 1 1 calc R U . . .
C34 C 0.5527(3) 0.1727(3) 0.8718(3) 0.0430(11) Uani 1 1 d . . . . .
H47A H 0.490193 0.192404 0.871632 0.064 Uiso 1 1 calc R U . . .
H47B H 0.561583 0.136683 0.905313 0.064 Uiso 1 1 calc R U . . .
H47C H 0.561818 0.133656 0.823071 0.064 Uiso 1 1 calc R U . . .
C35 C 0.7198(3) 0.2306(3) 0.8974(3) 0.0431(11) Uani 1 1 d . . . . .
H58A H 0.730197 0.190915 0.849164 0.065 Uiso 1 1 calc R U . . .
H58B H 0.729481 0.195895 0.931788 0.065 Uiso 1 1 calc R U . . .
H58C H 0.762927 0.286891 0.912362 0.065 Uiso 1 1 calc R U . . .
C36 C 0.4571(3) 0.4643(3) 0.66657(19) 0.0231(8) Uani 1 1 d . . . . .
C37 C 0.3651(3) 0.4142(3) 0.6726(2) 0.0286(9) Uani 1 1 d . . . . .
C38 C 0.3712(3) 0.3575(3) 0.7255(2) 0.0364(10) Uani 1 1 d . . . . .
H40A H 0.409406 0.305708 0.707924 0.055 Uiso 1 1 calc R U . . .
H40B H 0.309494 0.332429 0.729138 0.055 Uiso 1 1 calc R U . . .
H40C H 0.398704 0.398169 0.773223 0.055 Uiso 1 1 calc R U . . .
C39 C 0.3208(3) 0.3467(3) 0.5996(2) 0.0360(10) Uani 1 1 d . . . . .
H14A H 0.310932 0.381188 0.565066 0.054 Uiso 1 1 calc R U . . .
H14B H 0.261658 0.318427 0.605753 0.054 Uiso 1 1 calc R U . . .
H14C H 0.361369 0.297409 0.581237 0.054 Uiso 1 1 calc R U . . .
C40 C 0.3011(3) 0.4914(3) 0.7010(2) 0.0355(10) Uani 1 1 d . . . . .
H11A H 0.288031 0.523000 0.664921 0.053 Uiso 1 1 calc R U . . .
H11B H 0.330869 0.536991 0.745971 0.053 Uiso 1 1 calc R U . . .
H11C H 0.243476 0.463522 0.710151 0.053 Uiso 1 1 calc R U . . .
C41 C 0.3983(3) 0.4677(3) 0.4991(2) 0.0259(8) Uani 1 1 d . . . . .
H10 H 0.433166 0.414886 0.490260 0.031 Uiso 1 1 calc R U . . .
C42 C 0.4041(3) 0.5315(3) 0.5691(2) 0.0254(8) Uani 1 1 d . . . . .
C43 C 0.3574(3) 0.6118(3) 0.5809(2) 0.0272(8) Uani 1 1 d . . . . .
H2 H 0.362462 0.656767 0.627763 0.033 Uiso 1 1 calc R U . . .
C44 C 0.3032(3) 0.6259(3) 0.5239(2) 0.0313(9) Uani 1 1 d . . . . .
H28 H 0.271302 0.680638 0.532137 0.038 Uiso 1 1 calc R U . . .
C45 C 0.2952(3) 0.5614(3) 0.4552(2) 0.0293(9) Uani 1 1 d . . . . .
H26 H 0.257882 0.571863 0.416757 0.035 Uiso 1 1 calc R U . . .
C46 C 0.6576(3) 0.5196(3) 0.5574(2) 0.0251(8) Uani 1 1 d . . . . .
C47 C 0.7457(3) 0.6398(3) 0.6641(2) 0.0256(8) Uani 1 1 d . . . . .
C48 C 0.8015(3) 0.6903(3) 0.6222(2) 0.0297(9) Uani 1 1 d . . . . .
C49 C 0.8838(3) 0.7557(3) 0.6681(2) 0.0354(10) Uani 1 1 d . . . . .
H12A H 0.862196 0.803050 0.708664 0.053 Uiso 1 1 calc R U . . .
H12B H 0.914620 0.786654 0.638335 0.053 Uiso 1 1 calc R U . . .
H12C H 0.926981 0.719240 0.686690 0.053 Uiso 1 1 calc R U . . .
C50 C 0.8402(3) 0.6228(3) 0.5568(2) 0.0350(10) Uani 1 1 d . . . . .
H46A H 0.789303 0.586286 0.521667 0.052 Uiso 1 1 calc R U . . .
H46B H 0.878327 0.580455 0.573117 0.052 Uiso 1 1 calc R U . . .
H46C H 0.877537 0.659018 0.534084 0.052 Uiso 1 1 calc R U . . .
C51 C 0.7354(3) 0.7499(3) 0.5944(2) 0.0331(9) Uani 1 1 d . . . . .
H32A H 0.683203 0.709307 0.563461 0.050 Uiso 1 1 calc R U . . .
H32B H 0.767577 0.782732 0.566455 0.050 Uiso 1 1 calc R U . . .
H32C H 0.713044 0.795711 0.635411 0.050 Uiso 1 1 calc R U . . .
C52 C 0.8217(3) 0.7059(3) 0.7883(2) 0.0263(8) Uani 1 1 d . . . . .
C53 C 0.8077(3) 0.7977(3) 0.8311(2) 0.0266(8) Uani 1 1 d . . . . .
C54 C 0.8718(3) 0.8442(3) 0.8891(2) 0.0293(9) Uani 1 1 d . . . . .
H50 H 0.862128 0.905793 0.917476 0.035 Uiso 1 1 calc R U . . .
C55 C 0.9504(3) 0.8049(3) 0.9079(2) 0.0311(9) Uani 1 1 d . . . . .
C56 C 0.9595(3) 0.7127(3) 0.8671(2) 0.0295(9) Uani 1 1 d . . . . .
H15 H 1.010642 0.682937 0.879840 0.035 Uiso 1 1 calc R U . . .
C57 C 0.8973(3) 0.6630(3) 0.8090(2) 0.0280(9) Uani 1 1 d . . . . .
C58 C 0.9122(3) 0.5612(3) 0.7672(2) 0.0321(9) Uani 1 1 d . . . . .
H37 H 0.850647 0.529739 0.743003 0.039 Uiso 1 1 calc R U . . .
C59 C 0.9467(3) 0.5080(3) 0.8172(2) 0.0355(10) Uani 1 1 d . . . . .
C60 C 0.8865(4) 0.4826(3) 0.8605(3) 0.0468(12) Uani 1 1 d . . . . .
H57 H 0.824797 0.498225 0.857690 0.056 Uiso 1 1 calc R U . . .
C61 C 0.9155(5) 0.4349(4) 0.9077(3) 0.0606(15) Uani 1 1 d . . . . .
H72 H 0.873944 0.419129 0.937370 0.073 Uiso 1 1 calc R U . . .
C62 C 1.0042(5) 0.4106(4) 0.9115(4) 0.071(2) Uani 1 1 d . . . . .
H88 H 1.024248 0.378331 0.943815 0.086 Uiso 1 1 calc R U . . .
C63 C 1.0637(4) 0.4333(4) 0.8682(4) 0.0671(18) Uani 1 1 d . . . . .
H87 H 1.124479 0.414983 0.869922 0.081 Uiso 1 1 calc R U . . .
C64 C 1.0362(3) 0.4828(3) 0.8219(3) 0.0495(13) Uani 1 1 d . . . . .
H69 H 1.078802 0.499388 0.793361 0.059 Uiso 1 1 calc R U . . .
C65 C 0.9741(3) 0.5535(3) 0.7076(2) 0.0358(10) Uani 1 1 d . . . . .
C66 C 1.0491(3) 0.6170(3) 0.7145(3) 0.0414(11) Uani 1 1 d . . . . .
H42 H 1.061687 0.669086 0.757302 0.050 Uiso 1 1 calc R U . . .
C67 C 1.1067(4) 0.6064(4) 0.6601(3) 0.0565(14) Uani 1 1 d . . . . .
H51 H 1.157553 0.650846 0.665736 0.068 Uiso 1 1 calc R U . . .
C68 C 1.0884(4) 0.5302(4) 0.5981(3) 0.0602(15) Uani 1 1 d . . . . .
H90 H 1.126641 0.522110 0.560431 0.072 Uiso 1 1 calc R U . . .
C69 C 1.0146(4) 0.4656(4) 0.5906(3) 0.0545(14) Uani 1 1 d . . . . .
H81 H 1.002494 0.413288 0.547845 0.065 Uiso 1 1 calc R U . . .
C70 C 0.9583(3) 0.4762(3) 0.6446(3) 0.0426(11) Uani 1 1 d . . . . .
H34 H 0.908376 0.430752 0.639028 0.051 Uiso 1 1 calc R U . . .
C71 C 0.7221(3) 0.8450(3) 0.8161(2) 0.0297(9) Uani 1 1 d . . . . .
H33 H 0.676703 0.794361 0.783352 0.036 Uiso 1 1 calc R U . . .
C72 C 0.6777(3) 0.8879(3) 0.8851(2) 0.0301(9) Uani 1 1 d . . . . .
C73 C 0.6934(3) 0.9824(3) 0.9257(2) 0.0355(10) Uani 1 1 d . . . . .
H62 H 0.731073 1.023222 0.909561 0.043 Uiso 1 1 calc R U . . .
C74 C 0.6544(4) 1.0172(3) 0.9896(3) 0.0439(11) Uani 1 1 d . . . . .
H76 H 0.665715 1.081658 1.016918 0.053 Uiso 1 1 calc R U . . .
C75 C 0.5997(4) 0.9593(4) 1.0134(3) 0.0525(14) Uani 1 1 d . . . . .
H54 H 0.574305 0.982907 1.057704 0.063 Uiso 1 1 calc R U . . .
C76 C 0.5818(4) 0.8663(4) 0.9724(3) 0.0536(14) Uani 1 1 d . . . . .
H84 H 0.542809 0.826025 0.988111 0.064 Uiso 1 1 calc R U . . .
C77 C 0.6200(3) 0.8315(3) 0.9091(3) 0.0458(12) Uani 1 1 d . . . . .
H67 H 0.606503 0.767474 0.881284 0.055 Uiso 1 1 calc R U . . .
C78 C 0.7363(3) 0.9178(3) 0.7772(2) 0.0334(10) Uani 1 1 d . . . . .
C79 C 0.8184(4) 0.9670(3) 0.7799(3) 0.0425(11) Uani 1 1 d . . . . .
H24 H 0.871467 0.956148 0.806670 0.051 Uiso 1 1 calc R U . . .
C80 C 0.8249(4) 1.0330(3) 0.7439(3) 0.0549(14) Uani 1 1 d . . . . .
H79 H 0.882498 1.066381 0.746066 0.066 Uiso 1 1 calc R U . . .
C81 C 0.7492(5) 1.0502(4) 0.7053(3) 0.0587(16) Uani 1 1 d . . . . .
H82 H 0.754291 1.094606 0.680262 0.070 Uiso 1 1 calc R U . . .
C82 C 0.6665(4) 1.0032(3) 0.7032(3) 0.0513(14) Uani 1 1 d . . . . .
H75 H 0.613467 1.015696 0.677240 0.062 Uiso 1 1 calc R U . . .
C83 C 0.6594(4) 0.9375(3) 0.7386(2) 0.0417(11) Uani 1 1 d . . . . .
H36 H 0.601341 0.905122 0.736605 0.050 Uiso 1 1 calc R U . . .
C84 C 1.0213(3) 0.8601(3) 0.9692(2) 0.0433(12) Uani 1 1 d D . . . .
H84A H 0.996440 0.919880 0.995925 0.052 Uiso 1 1 calc R U . A 1
C85 C 1.1071(6) 0.8834(7) 0.9374(5) 0.095(4) Uani 0.738(12) 1 d D U P B 1
H85A H 1.127043 0.825713 0.905321 0.142 Uiso 0.738(12) 1 calc R U P B 1
H85B H 1.156261 0.913315 0.976562 0.142 Uiso 0.738(12) 1 calc R U P B 1
H85C H 1.093141 0.926104 0.909913 0.142 Uiso 0.738(12) 1 calc R U P B 1
C86 C 1.0471(6) 0.8082(5) 1.0219(4) 0.077(3) Uani 0.738(12) 1 d D U P B 1
H86A H 0.991982 0.791581 1.041505 0.116 Uiso 0.738(12) 1 calc R U P B 1
H86B H 1.091342 0.848241 1.061463 0.116 Uiso 0.738(12) 1 calc R U P B 1
H86C H 1.074767 0.751051 0.996924 0.116 Uiso 0.738(12) 1 calc R U P B 1
C87 C 0.7492(7) 0.1628(6) 0.2508(5) 0.108(3) Uiso 1 1 d . . . . .
H97 H 0.799158 0.178427 0.227928 0.129 Uiso 1 1 calc R U . . .
C88 C 0.6619(8) 0.1539(7) 0.2179(6) 0.123(3) Uiso 1 1 d . . . . .
H5 H 0.652280 0.161998 0.171801 0.147 Uiso 1 1 calc R U . . .
C89 C 0.5957(9) 0.1357(9) 0.2460(7) 0.143(4) Uiso 1 1 d . . . . .
H91 H 0.536177 0.131465 0.221080 0.172 Uiso 1 1 calc R U . . .
C90 C 0.6030(8) 0.1209(7) 0.3126(6) 0.123(3) Uiso 1 1 d . . . . .
H6 H 0.549399 0.106222 0.332053 0.148 Uiso 1 1 calc R U . . .
C91 C 0.6883(6) 0.1276(6) 0.3504(5) 0.098(2) Uiso 1 1 d . . . . .
H3 H 0.694326 0.118017 0.396127 0.117 Uiso 1 1 calc R U . . .
C92 C 0.7664(6) 0.1489(6) 0.3200(5) 0.101(3) Uiso 1 1 d . . . . .
C93 C 0.8592(9) 0.1578(10) 0.3582(8) 0.169(5) Uiso 1 1 d . . . . .
H98A H 0.880524 0.224224 0.380339 0.254 Uiso 1 1 calc R U . . .
H98B H 0.901237 0.127362 0.323824 0.254 Uiso 1 1 calc R U . . .
H98C H 0.857761 0.127867 0.395794 0.254 Uiso 1 1 calc R U . . .
C94 C 0.2425(7) 0.0908(9) -0.2045(7) 0.073(3) Uiso 0.5 1 d D . P . .
H94 H 0.300770 0.069173 -0.196447 0.087 Uiso 0.5 1 calc R U P . .
C95 C 0.2278(8) 0.1463(13) -0.2479(10) 0.120(6) Uiso 0.5 1 d D . P . .
H95 H 0.275670 0.156470 -0.274849 0.144 Uiso 0.5 1 calc R U P . .
C96 C 0.1447(9) 0.1891(11) -0.2545(8) 0.102(5) Uiso 0.5 1 d D . P . .
H96 H 0.139626 0.231001 -0.281870 0.122 Uiso 0.5 1 calc R U P . .
C97 C 0.0696(7) 0.1682(10) -0.2196(8) 0.088(4) Uiso 0.5 1 d D . P . .
H97A H 0.013420 0.195640 -0.223192 0.105 Uiso 0.5 1 calc R U P . .
C98 C 0.0804(7) 0.1051(10) -0.1792(8) 0.095(5) Uiso 0.5 1 d D . P . .
H98 H 0.030942 0.087768 -0.156637 0.113 Uiso 0.5 1 calc R U P . .
C99 C 0.1674(8) 0.0686(9) -0.1733(8) 0.085(4) Uiso 0.5 1 d D . P . .
H99 H 0.174079 0.026454 -0.146312 0.102 Uiso 0.5 1 calc R U P . .
C100 C 1.0127(8) -0.0012(11) 0.5447(7) 0.024(3) Uiso 0.25 1 d D . P C -1
C101 C 1.0117(9) 0.0114(12) 0.4755(6) 0.030(4) Uiso 0.25 1 d D . P C -1
H101 H 0.960430 -0.012787 0.439820 0.036 Uiso 0.25 1 calc R U P C -1
C102 C 1.0895(11) 0.0613(14) 0.4608(7) 0.038(5) Uiso 0.25 1 d D . P C -1
H102 H 1.090852 0.069520 0.414873 0.045 Uiso 0.25 1 calc R U P C -1
C103 C 1.1638(10) 0.0979(13) 0.5149(9) 0.054(5) Uiso 0.25 1 d D . P C -1
H103 H 1.214672 0.131920 0.505220 0.064 Uiso 0.25 1 calc R U P C -1
C104 C 1.1647(12) 0.085(2) 0.5838(10) 0.099(10) Uiso 0.25 1 d D . P C -1
H104 H 1.215065 0.111021 0.619989 0.119 Uiso 0.25 1 calc R U P C -1
C105 C 1.0884(12) 0.0326(19) 0.5974(8) 0.090(9) Uiso 0.25 1 d D . P C -1
H105 H 1.088942 0.020740 0.642251 0.107 Uiso 0.25 1 calc R U P C -1
C106 C 0.9324(11) -0.0549(15) 0.5590(10) 0.043(5) Uiso 0.25 1 d D . P C -1
H10A H 0.885987 -0.073172 0.516766 0.065 Uiso 0.25 1 calc R U P C -1
H10B H 0.952450 -0.111071 0.568693 0.065 Uiso 0.25 1 calc R U P C -1
H10C H 0.905976 -0.015701 0.601046 0.065 Uiso 0.25 1 calc R U P C -1
C85A C 1.1132(12) 0.819(2) 0.9709(15) 0.089(10) Uiso 0.262(12) 1 d D . P B 2
H85D H 1.103240 0.751829 0.962202 0.134 Uiso 0.262(12) 1 calc R U P B 2
H85E H 1.148591 0.849176 1.018211 0.134 Uiso 0.262(12) 1 calc R U P B 2
H85F H 1.147208 0.830650 0.933230 0.134 Uiso 0.262(12) 1 calc R U P B 2
C86A C 0.9772(17) 0.863(2) 1.0376(11) 0.094(11) Uiso 0.262(12) 1 d D . P B 2
H86D H 0.972634 0.800536 1.042368 0.142 Uiso 0.262(12) 1 calc R U P B 2
H86E H 0.915688 0.884733 1.034249 0.142 Uiso 0.262(12) 1 calc R U P B 2
H86F H 1.015102 0.906510 1.079800 0.142 Uiso 0.262(12) 1 calc R U P B 2

loop_
_atom_site_aniso_label
_atom_site_aniso_U_11
_atom_site_aniso_U_22
_atom_site_aniso_U_33
_atom_site_aniso_U_23
_atom_site_aniso_U_13
_atom_site_aniso_U_12
Ge1 0.0316(2) 0.0214(2) 0.0170(2) 0.00361(15) 0.00070(16) 0.00601(16)
N1 0.0351(19) 0.0214(16) 0.0174(16) 0.0022(13) -0.0036(14) 0.0038(14)
C1 0.031(2) 0.0234(19) 0.0194(19) 0.0068(15) -0.0001(16) 0.0052(16)
N2 0.0333(18) 0.0246(16) 0.0164(16) 0.0059(13) 0.0020(13) 0.0058(14)
C2 0.040(2) 0.0246(19) 0.0190(19) 0.0055(16) 0.0011(17) 0.0073(17)
N3 0.0357(19) 0.0307(17) 0.0166(16) 0.0048(14) 0.0006(14) 0.0065(15)
C3 0.045(3) 0.0215(19) 0.023(2) 0.0046(16) 0.0018(18) 0.0077(17)
N4 0.0261(17) 0.0220(16) 0.0213(17) 0.0041(13) 0.0016(13) 0.0054(13)
C4 0.036(2) 0.032(2) 0.024(2) 0.0136(18) 0.0010(17) 0.0116(18)
C5 0.037(2) 0.029(2) 0.0170(19) 0.0058(16) 0.0021(17) 0.0091(17)
C6 0.030(2) 0.0220(19) 0.024(2) 0.0057(16) 0.0020(16) 0.0074(16)
C7 0.039(2) 0.026(2) 0.0197(19) 0.0078(16) 0.0034(17) 0.0111(17)
C8 0.040(2) 0.031(2) 0.019(2) 0.0023(17) -0.0028(17) 0.0135(18)
C9 0.039(2) 0.043(2) 0.026(2) 0.0091(19) 0.0053(18) 0.012(2)
C10 0.040(3) 0.051(3) 0.034(3) 0.006(2) 0.003(2) 0.010(2)
C11 0.034(3) 0.060(3) 0.041(3) -0.002(2) 0.003(2) 0.017(2)
C12 0.046(3) 0.044(3) 0.050(3) 0.006(2) 0.001(2) 0.023(2)
C13 0.048(3) 0.035(2) 0.040(3) 0.010(2) 0.000(2) 0.014(2)
C14 0.035(2) 0.0193(18) 0.028(2) 0.0052(16) 0.0021(17) 0.0075(16)
C15 0.037(2) 0.029(2) 0.026(2) 0.0051(17) 0.0042(18) 0.0077(18)
C16 0.050(3) 0.037(2) 0.026(2) -0.0003(19) 0.004(2) 0.008(2)
C17 0.047(3) 0.039(3) 0.041(3) 0.003(2) -0.005(2) 0.005(2)
C18 0.038(3) 0.041(3) 0.048(3) 0.007(2) 0.004(2) 0.005(2)
C19 0.040(3) 0.032(2) 0.031(2) 0.0057(18) 0.0081(19) 0.0061(19)
C20 0.050(3) 0.026(2) 0.021(2) 0.0072(16) 0.0039(18) 0.0156(19)
C21 0.054(3) 0.030(2) 0.026(2) 0.0145(18) 0.010(2) 0.015(2)
C22 0.051(3) 0.028(2) 0.044(3) 0.004(2) 0.013(2) 0.012(2)
C23 0.049(3) 0.041(3) 0.060(3) 0.006(2) 0.008(3) 0.008(2)
C24 0.054(3) 0.052(3) 0.064(4) 0.018(3) 0.019(3) 0.025(3)
C25 0.074(4) 0.050(3) 0.040(3) 0.011(2) 0.020(3) 0.029(3)
C26 0.064(3) 0.041(3) 0.028(2) 0.008(2) 0.009(2) 0.025(2)
C27 0.053(3) 0.031(2) 0.024(2) 0.0042(18) 0.004(2) 0.016(2)
C28 0.068(3) 0.033(2) 0.034(3) 0.005(2) -0.002(2) 0.009(2)
C29 0.074(4) 0.038(3) 0.049(3) 0.000(2) -0.007(3) 0.003(3)
C30 0.064(4) 0.047(3) 0.047(3) -0.006(2) -0.006(3) 0.008(3)
C31 0.060(3) 0.056(3) 0.026(2) -0.002(2) -0.003(2) 0.023(3)
C32 0.053(3) 0.045(3) 0.026(2) 0.006(2) 0.005(2) 0.021(2)
C33 0.050(3) 0.029(2) 0.023(2) 0.0099(17) 0.0064(19) 0.0161(19)
C34 0.054(3) 0.040(3) 0.044(3) 0.022(2) 0.012(2) 0.011(2)
C35 0.048(3) 0.043(3) 0.042(3) 0.019(2) -0.001(2) 0.019(2)
C36 0.030(2) 0.0209(18) 0.0163(18) 0.0020(15) 0.0033(15) 0.0074(15)
C37 0.033(2) 0.030(2) 0.020(2) 0.0044(16) -0.0027(16) 0.0034(17)
C38 0.041(3) 0.039(2) 0.030(2) 0.015(2) -0.0008(19) 0.000(2)
C39 0.045(3) 0.035(2) 0.026(2) 0.0083(18) -0.0020(19) -0.0034(19)
C40 0.038(2) 0.036(2) 0.033(2) 0.0106(19) 0.0063(19) 0.0085(19)
C41 0.031(2) 0.0227(19) 0.023(2) 0.0053(16) 0.0023(16) 0.0073(16)
C42 0.028(2) 0.0258(19) 0.0204(19) 0.0049(16) -0.0009(16) 0.0035(16)
C43 0.033(2) 0.027(2) 0.0186(19) 0.0021(16) 0.0018(16) 0.0075(17)
C44 0.039(2) 0.026(2) 0.027(2) 0.0060(17) 0.0029(18) 0.0114(18)
C45 0.034(2) 0.029(2) 0.025(2) 0.0084(17) -0.0018(17) 0.0109(17)
C46 0.033(2) 0.0253(19) 0.0161(18) 0.0045(15) 0.0033(16) 0.0028(16)
C47 0.032(2) 0.0232(19) 0.0201(19) 0.0033(15) 0.0022(16) 0.0101(16)
C48 0.037(2) 0.028(2) 0.022(2) 0.0025(16) 0.0058(17) 0.0065(17)
C49 0.035(2) 0.040(2) 0.033(2) 0.0117(19) 0.0063(19) 0.0041(19)
C50 0.041(3) 0.036(2) 0.028(2) 0.0066(18) 0.0109(19) 0.0077(19)
C51 0.046(3) 0.025(2) 0.027(2) 0.0063(17) 0.0032(19) 0.0090(18)
C52 0.029(2) 0.027(2) 0.022(2) 0.0064(16) 0.0013(16) 0.0025(16)
C53 0.030(2) 0.0230(19) 0.024(2) 0.0044(16) -0.0002(16) 0.0062(16)
C54 0.036(2) 0.0212(19) 0.027(2) 0.0015(16) 0.0018(17) 0.0061(17)
C55 0.033(2) 0.028(2) 0.028(2) 0.0048(17) -0.0042(18) 0.0022(17)
C56 0.028(2) 0.027(2) 0.031(2) 0.0070(17) -0.0028(17) 0.0070(17)
C57 0.032(2) 0.0219(19) 0.026(2) 0.0002(16) 0.0028(17) 0.0071(16)
C58 0.034(2) 0.025(2) 0.029(2) -0.0013(17) -0.0014(18) 0.0098(17)
C59 0.039(2) 0.024(2) 0.035(2) -0.0003(18) -0.006(2) 0.0058(18)
C60 0.060(3) 0.035(2) 0.038(3) 0.003(2) -0.003(2) 0.011(2)
C61 0.087(4) 0.045(3) 0.050(3) 0.020(3) -0.006(3) 0.003(3)
C62 0.088(5) 0.044(3) 0.081(5) 0.031(3) -0.039(4) -0.001(3)
C63 0.051(3) 0.048(3) 0.105(5) 0.037(4) -0.022(3) 0.006(3)
C64 0.041(3) 0.036(3) 0.068(4) 0.016(2) -0.012(2) 0.005(2)
C65 0.037(2) 0.033(2) 0.032(2) -0.0003(18) 0.0028(19) 0.0175(19)
C66 0.036(3) 0.040(3) 0.040(3) -0.001(2) 0.007(2) 0.011(2)
C67 0.046(3) 0.060(3) 0.056(3) 0.004(3) 0.016(3) 0.017(3)
C68 0.055(3) 0.068(4) 0.051(3) 0.003(3) 0.019(3) 0.025(3)
C69 0.061(3) 0.053(3) 0.035(3) -0.009(2) 0.005(2) 0.025(3)
C70 0.046(3) 0.036(2) 0.038(3) 0.000(2) -0.003(2) 0.017(2)
C71 0.035(2) 0.0216(19) 0.027(2) 0.0004(16) -0.0035(17) 0.0075(17)
C72 0.027(2) 0.027(2) 0.037(2) 0.0113(18) 0.0004(18) 0.0092(17)
C73 0.042(3) 0.025(2) 0.038(2) 0.0064(18) 0.006(2) 0.0040(18)
C74 0.058(3) 0.034(2) 0.036(3) 0.003(2) 0.009(2) 0.009(2)
C75 0.065(4) 0.053(3) 0.048(3) 0.021(3) 0.022(3) 0.026(3)
C76 0.061(3) 0.043(3) 0.070(4) 0.026(3) 0.036(3) 0.016(2)
C77 0.052(3) 0.030(2) 0.061(3) 0.015(2) 0.023(3) 0.016(2)
C78 0.046(3) 0.026(2) 0.024(2) 0.0002(17) 0.0005(19) 0.0147(19)
C79 0.056(3) 0.033(2) 0.039(3) 0.010(2) 0.007(2) 0.012(2)
C80 0.081(4) 0.034(3) 0.055(3) 0.017(2) 0.020(3) 0.011(3)
C81 0.104(5) 0.038(3) 0.044(3) 0.020(2) 0.024(3) 0.027(3)
C82 0.083(4) 0.041(3) 0.028(2) 0.008(2) -0.001(2) 0.033(3)
C83 0.057(3) 0.033(2) 0.030(2) 0.0046(19) -0.005(2) 0.016(2)
C84 0.041(3) 0.029(2) 0.043(3) -0.007(2) -0.011(2) 0.006(2)
C85 0.064(6) 0.104(7) 0.072(6) -0.026(5) 0.005(5) -0.045(5)
C86 0.101(7) 0.049(4) 0.055(5) -0.005(4) -0.054(5) 0.016(4)

loop_
_atom_type_symbol
_atom_type_description
_atom_type_scat_dispersion_real
_atom_type_scat_dispersion_imag
_atom_type_scat_source
C C 0.0033 0.0016 'International Tables Vol C Tables 4.2.6.8 and 6.1.1.4'
H H 0.0000 0.0000 'International Tables Vol C Tables 4.2.6.8 and 6.1.1.4'
N N 0.0061 0.0033 'International Tables Vol C Tables 4.2.6.8 and 6.1.1.4'
Ge Ge 0.1547 1.8001 'International Tables Vol C Tables 4.2.6.8 and 6.1.1.4'

loop_
_geom_angle_atom_site_label_1
_geom_angle_atom_site_label_2
_geom_angle_atom_site_label_3
_geom_angle
_geom_angle_site_symmetry_1
_geom_angle_site_symmetry_3
_geom_angle_publ_flag
N3 Ge1 N2 99.33(14) . . ?
N3 Ge1 N1 108.73(13) . . ?
N2 Ge1 N1 62.86(12) . . ?
C36 N1 C1 127.7(3) . . ?
C36 N1 Ge1 92.2(2) . . ?
C1 N1 Ge1 138.6(3) . . ?
C6 C1 C2 119.7(3) . . ?
C6 C1 N1 121.7(3) . . ?
C2 C1 N1 118.6(3) . . ?
C36 N2 C42 130.4(3) . . ?
C36 N2 Ge1 93.7(2) . . ?
C42 N2 Ge1 132.3(3) . . ?
C3 C2 C1 119.0(4) . . ?
C3 C2 C20 119.9(3) . . ?
C1 C2 C20 121.1(3) . . ?
C47 N3 C46 123.8(3) . . ?
C47 N3 Ge1 109.9(2) . . ?
C46 N3 Ge1 126.0(3) . . ?
C2 C3 C4 122.1(4) . . ?
C2 C3 H30 119.0 . . ?
C4 C3 H30 119.0 . . ?
C47 N4 C52 130.5(4) . . ?
C47 N4 H4 114.7 . . ?
C52 N4 H4 114.7 . . ?
C5 C4 C3 117.1(4) . . ?
C5 C4 C33 121.9(4) . . ?
C3 C4 C33 121.0(4) . . ?
C4 C5 C6 122.8(4) . . ?
C4 C5 H20 118.6 . . ?
C6 C5 H20 118.6 . . ?
C5 C6 C1 118.6(3) . . ?
C5 C6 C7 120.0(3) . . ?
C1 C6 C7 121.4(3) . . ?
C8 C7 C14 113.3(3) . . ?
C8 C7 C6 114.7(3) . . ?
C14 C7 C6 109.7(3) . . ?
C8 C7 H13 106.2 . . ?
C14 C7 H13 106.2 . . ?
C6 C7 H13 106.2 . . ?
C9 C8 C13 118.1(4) . . ?
C9 C8 C7 122.9(4) . . ?
C13 C8 C7 118.9(4) . . ?
C8 C9 C10 121.3(4) . . ?
C8 C9 H31 119.3 . . ?
C10 C9 H31 119.3 . . ?
C11 C10 C9 120.0(5) . . ?
C11 C10 H56 120.0 . . ?
C9 C10 H56 120.0 . . ?
C12 C11 C10 120.0(5) . . ?
C12 C11 H66 120.0 . . ?
C10 C11 H66 120.0 . . ?
C11 C12 C13 119.9(4) . . ?
C11 C12 H71 120.0 . . ?
C13 C12 H71 120.0 . . ?
C8 C13 C12 120.5(5) . . ?
C8 C13 H73 119.7 . . ?
C12 C13 H73 119.7 . . ?
C15 C14 C19 117.6(4) . . ?
C15 C14 C7 124.1(4) . . ?
C19 C14 C7 118.3(4) . . ?
C16 C15 C14 120.9(4) . . ?
C16 C15 H22 119.6 . . ?
C14 C15 H22 119.6 . . ?
C17 C16 C15 120.7(4) . . ?
C17 C16 H59 119.6 . . ?
C15 C16 H59 119.6 . . ?
C16 C17 C18 119.6(5) . . ?
C16 C17 H78 120.2 . . ?
C18 C17 H78 120.2 . . ?
C19 C18 C17 119.9(5) . . ?
C19 C18 H64 120.1 . . ?
C17 C18 H64 120.1 . . ?
C18 C19 C14 121.4(4) . . ?
C18 C19 H29 119.3 . . ?
C14 C19 H29 119.3 . . ?
C21 C20 C2 112.1(3) . . ?
C21 C20 C27 111.8(3) . . ?
C2 C20 C27 114.5(4) . . ?
C21 C20 H41 105.9 . . ?
C2 C20 H41 105.9 . . ?
C27 C20 H41 105.9 . . ?
C22 C21 C26 117.5(4) . . ?
C22 C21 C20 120.7(4) . . ?
C26 C21 C20 121.7(4) . . ?
C23 C22 C21 122.1(5) . . ?
C23 C22 H65 118.9 . . ?
C21 C22 H65 118.9 . . ?
C22 C23 C24 119.9(5) . . ?
C22 C23 H77 120.0 . . ?
C24 C23 H77 120.0 . . ?
C25 C24 C23 118.5(5) . . ?
C25 C24 H80 120.7 . . ?
C23 C24 H80 120.7 . . ?
C24 C25 C26 121.3(5) . . ?
C24 C25 H89 119.3 . . ?
C26 C25 H89 119.3 . . ?
C25 C26 C21 120.6(5) . . ?
C25 C26 H74 119.7 . . ?
C21 C26 H74 119.7 . . ?
C32 C27 C28 117.9(4) . . ?
C32 C27 C20 119.1(4) . . ?
C28 C27 C20 122.9(4) . . ?
C29 C28 C27 120.6(5) . . ?
C29 C28 H39 119.7 . . ?
C27 C28 H39 119.7 . . ?
C30 C29 C28 120.6(6) . . ?
C30 C29 H86 119.7 . . ?
C28 C29 H86 119.7 . . ?
C31 C30 C29 119.4(5) . . ?
C31 C30 H44 120.3 . . ?
C29 C30 H44 120.3 . . ?
C30 C31 C32 120.5(5) . . ?
C30 C31 H83 119.7 . . ?
C32 C31 H83 119.7 . . ?
C31 C32 C27 121.0(5) . . ?
C31 C32 H48 119.5 . . ?
C27 C32 H48 119.5 . . ?
C34 C33 C4 111.0(4) . . ?
C34 C33 C35 111.0(4) . . ?
C4 C33 C35 111.4(4) . . ?
C34 C33 H55 107.8 . . ?
C4 C33 H55 107.8 . . ?
C35 C33 H55 107.8 . . ?
C33 C34 H47A 109.5 . . ?
C33 C34 H47B 109.5 . . ?
H47A C34 H47B 109.5 . . ?
C33 C34 H47C 109.5 . . ?
H47A C34 H47C 109.5 . . ?
H47B C34 H47C 109.5 . . ?
C33 C35 H58A 109.5 . . ?
C33 C35 H58B 109.5 . . ?
H58A C35 H58B 109.5 . . ?
C33 C35 H58C 109.5 . . ?
H58A C35 H58C 109.5 . . ?
H58B C35 H58C 109.5 . . ?
N1 C36 N2 106.3(3) . . ?
N1 C36 C37 128.2(3) . . ?
N2 C36 C37 124.3(3) . . ?
C39 C37 C38 106.7(3) . . ?
C39 C37 C40 109.2(3) . . ?
C38 C37 C40 107.2(3) . . ?
C39 C37 C36 112.4(3) . . ?
C38 C37 C36 114.8(3) . . ?
C40 C37 C36 106.3(3) . . ?
C37 C38 H40A 109.5 . . ?
C37 C38 H40B 109.5 . . ?
H40A C38 H40B 109.5 . . ?
C37 C38 H40C 109.5 . . ?
H40A C38 H40C 109.5 . . ?
H40B C38 H40C 109.5 . . ?
C37 C39 H14A 109.5 . . ?
C37 C39 H14B 109.5 . . ?
H14A C39 H14B 109.5 . . ?
C37 C39 H14C 109.5 . . ?
H14A C39 H14C 109.5 . . ?
H14B C39 H14C 109.5 . . ?
C37 C40 H11A 109.5 . . ?
C37 C40 H11B 109.5 . . ?
H11A C40 H11B 109.5 . . ?
C37 C40 H11C 109.5 . . ?
H11A C40 H11C 109.5 . . ?
H11B C40 H11C 109.5 . . ?
C46 C41 C42 120.9(3) 2_666 . ?
C46 C41 H10 119.5 2_666 . ?
C42 C41 H10 119.5 . . ?
C43 C42 C41 119.3(3) . . ?
C43 C42 N2 121.1(3) . . ?
C41 C42 N2 119.1(3) . . ?
C44 C43 C42 119.7(4) . . ?
C44 C43 H2 120.2 . . ?
C42 C43 H2 120.2 . . ?
C45 C44 C43 121.0(4) . . ?
C45 C44 H28 119.5 . . ?
C43 C44 H28 119.5 . . ?
C44 C45 C46 119.8(4) . 2_666 ?
C44 C45 H26 120.1 . . ?
C46 C45 H26 120.1 2_666 . ?
C41 C46 C45 119.1(3) 2_666 2_666 ?
C41 C46 N3 120.9(3) 2_666 . ?
C45 C46 N3 119.9(3) 2_666 . ?
N4 C47 N3 112.3(4) . . ?
N4 C47 C48 128.7(4) . . ?
N3 C47 C48 118.2(3) . . ?
C49 C48 C51 107.9(3) . . ?
C49 C48 C47 114.2(3) . . ?
C51 C48 C47 106.4(3) . . ?
C49 C48 C50 106.2(3) . . ?
C51 C48 C50 108.4(3) . . ?
C47 C48 C50 113.5(3) . . ?
C48 C49 H12A 109.5 . . ?
C48 C49 H12B 109.5 . . ?
H12A C49 H12B 109.5 . . ?
C48 C49 H12C 109.5 . . ?
H12A C49 H12C 109.5 . . ?
H12B C49 H12C 109.5 . . ?
C48 C50 H46A 109.5 . . ?
C48 C50 H46B 109.5 . . ?
H46A C50 H46B 109.5 . . ?
C48 C50 H46C 109.5 . . ?
H46A C50 H46C 109.5 . . ?
H46B C50 H46C 109.5 . . ?
C48 C51 H32A 109.5 . . ?
C48 C51 H32B 109.5 . . ?
H32A C51 H32B 109.5 . . ?
C48 C51 H32C 109.5 . . ?
H32A C51 H32C 109.5 . . ?
H32B C51 H32C 109.5 . . ?
C57 C52 N4 118.4(3) . . ?
C57 C52 C53 118.8(4) . . ?
N4 C52 C53 122.0(3) . . ?
C54 C53 C52 118.9(3) . . ?
C54 C53 C71 119.5(3) . . ?
C52 C53 C71 121.6(3) . . ?
C53 C54 C55 123.1(4) . . ?
C53 C54 H50 118.5 . . ?
C55 C54 H50 118.5 . . ?
C56 C55 C54 116.5(4) . . ?
C56 C55 C84 122.1(4) . . ?
C54 C55 C84 121.3(4) . . ?
C57 C56 C55 122.7(4) . . ?
C57 C56 H15 118.7 . . ?
C55 C56 H15 118.7 . . ?
C56 C57 C52 119.8(3) . . ?
C56 C57 C58 119.3(3) . . ?
C52 C57 C58 120.9(4) . . ?
C59 C58 C65 111.1(3) . . ?
C59 C58 C57 112.0(3) . . ?
C65 C58 C57 113.0(4) . . ?
C59 C58 H37 106.8 . . ?
C65 C58 H37 106.8 . . ?
C57 C58 H37 106.8 . . ?
C64 C59 C60 117.9(4) . . ?
C64 C59 C58 122.9(5) . . ?
C60 C59 C58 119.2(4) . . ?
C61 C60 C59 121.1(5) . . ?
C61 C60 H57 119.4 . . ?
C59 C60 H57 119.4 . . ?
C62 C61 C60 120.0(6) . . ?
C62 C61 H72 120.0 . . ?
C60 C61 H72 120.0 . . ?
C63 C62 C61 119.7(5) . . ?
C63 C62 H88 120.2 . . ?
C61 C62 H88 120.2 . . ?
C62 C63 C64 121.0(5) . . ?
C62 C63 H87 119.5 . . ?
C64 C63 H87 119.5 . . ?
C63 C64 C59 120.3(6) . . ?
C63 C64 H69 119.8 . . ?
C59 C64 H69 119.8 . . ?
C66 C65 C70 117.9(4) . . ?
C66 C65 C58 122.9(4) . . ?
C70 C65 C58 119.0(4) . . ?
C65 C66 C67 121.8(5) . . ?
C65 C66 H42 119.1 . . ?
C67 C66 H42 119.1 . . ?
C68 C67 C66 118.8(6) . . ?
C68 C67 H51 120.6 . . ?
C66 C67 H51 120.6 . . ?
C67 C68 C69 120.1(5) . . ?
C67 C68 H90 119.9 . . ?
C69 C68 H90 119.9 . . ?
C70 C69 C68 120.7(5) . . ?
C70 C69 H81 119.6 . . ?
C68 C69 H81 119.6 . . ?
C69 C70 C65 120.5(5) . . ?
C69 C70 H34 119.7 . . ?
C65 C70 H34 119.7 . . ?
C53 C71 C72 111.3(3) . . ?
C53 C71 C78 115.4(4) . . ?
C72 C71 C78 110.0(3) . . ?
C53 C71 H33 106.5 . . ?
C72 C71 H33 106.5 . . ?
C78 C71 H33 106.5 . . ?
C77 C72 C73 118.0(4) . . ?
C77 C72 C71 119.3(4) . . ?
C73 C72 C71 122.6(4) . . ?
C74 C73 C72 120.4(4) . . ?
C74 C73 H62 119.8 . . ?
C72 C73 H62 119.8 . . ?
C75 C74 C73 120.5(4) . . ?
C75 C74 H76 119.8 . . ?
C73 C74 H76 119.8 . . ?
C74 C75 C76 119.3(5) . . ?
C74 C75 H54 120.3 . . ?
C76 C75 H54 120.3 . . ?
C77 C76 C75 120.4(5) . . ?
C77 C76 H84 119.8 . . ?
C75 C76 H84 119.8 . . ?
C76 C77 C72 121.3(5) . . ?
C76 C77 H67 119.4 . . ?
C72 C77 H67 119.4 . . ?
C79 C78 C83 117.8(4) . . ?
C79 C78 C71 124.4(4) . . ?
C83 C78 C71 117.8(4) . . ?
C78 C79 C80 120.7(5) . . ?
C78 C79 H24 119.7 . . ?
C80 C79 H24 119.7 . . ?
C81 C80 C79 120.7(6) . . ?
C81 C80 H79 119.7 . . ?
C79 C80 H79 119.7 . . ?
C82 C81 C80 119.5(5) . . ?
C82 C81 H82 120.3 . . ?
C80 C81 H82 120.3 . . ?
C81 C82 C83 120.2(5) . . ?
C81 C82 H75 119.9 . . ?
C83 C82 H75 119.9 . . ?
C82 C83 C78 121.1(5) . . ?
C82 C83 H36 119.5 . . ?
C78 C83 H36 119.5 . . ?
C55 C84 C86 113.1(4) . . ?
C55 C84 C85A 115.3(12) . . ?
C55 C84 C85 108.4(5) . . ?
C86 C84 C85 109.2(5) . . ?
C55 C84 C86A 104.6(12) . . ?
C85A C84 C86A 110.0(7) . . ?
C55 C84 H84A 108.7 . . ?
C86 C84 H84A 108.7 . . ?
C85 C84 H84A 108.7 . . ?
C84 C85 H85A 109.5 . . ?
C84 C85 H85B 109.5 . . ?
H85A C85 H85B 109.5 . . ?
C84 C85 H85C 109.5 . . ?
H85A C85 H85C 109.5 . . ?
H85B C85 H85C 109.5 . . ?
C84 C86 H86A 109.5 . . ?
C84 C86 H86B 109.5 . . ?
H86A C86 H86B 109.5 . . ?
C84 C86 H86C 109.5 . . ?
H86A C86 H86C 109.5 . . ?
H86B C86 H86C 109.5 . . ?
C88 C87 C92 120.5(10) . . ?
C88 C87 H97 119.7 . . ?
C92 C87 H97 119.7 . . ?
C89 C88 C87 121.9(12) . . ?
C89 C88 H5 119.1 . . ?
C87 C88 H5 119.1 . . ?
C88 C89 C90 123.2(13) . . ?
C88 C89 H91 118.4 . . ?
C90 C89 H91 118.4 . . ?
C91 C90 C89 119.7(11) . . ?
C91 C90 H6 120.1 . . ?
C89 C90 H6 120.1 . . ?
C90 C91 C92 118.8(9) . . ?
C90 C91 H3 120.6 . . ?
C92 C91 H3 120.6 . . ?
C91 C92 C87 115.9(9) . . ?
C91 C92 C93 121.2(9) . . ?
C87 C92 C93 123.0(10) . . ?
C92 C93 H98A 109.5 . . ?
C92 C93 H98B 109.5 . . ?
H98A C93 H98B 109.5 . . ?
C92 C93 H98C 109.5 . . ?
H98A C93 H98C 109.5 . . ?
H98B C93 H98C 109.5 . . ?
C95 C94 C99 116.2(7) . . ?
C95 C94 H94 121.9 . . ?
C99 C94 H94 121.9 . . ?
C94 C95 C96 123.5(7) . . ?
C94 C95 H95 118.3 . . ?
C96 C95 H95 118.3 . . ?
C97 C96 C95 119.0(6) . . ?
C97 C96 H96 120.5 . . ?
C95 C96 H96 120.5 . . ?
C96 C97 C98 118.5(6) . . ?
C96 C97 H97A 120.7 . . ?
C98 C97 H97A 120.7 . . ?
C97 C98 C99 118.5(5) . . ?
C97 C98 H98 120.8 . . ?
C99 C98 H98 120.8 . . ?
C94 C99 C98 124.0(7) . . ?
C94 C99 H99 118.0 . . ?
C98 C99 H99 118.0 . . ?
C105 C100 C101 121.4(5) . . ?
C105 C100 C106 120.1(6) . . ?
C101 C100 C106 118.4(6) . . ?
C100 C101 C102 118.7(5) . . ?
C100 C101 H101 120.7 . . ?
C102 C101 H101 120.7 . . ?
C103 C102 C101 119.6(6) . . ?
C103 C102 H102 120.2 . . ?
C101 C102 H102 120.2 . . ?
C102 C103 C104 121.6(6) . . ?
C102 C103 H103 119.2 . . ?
C104 C103 H103 119.2 . . ?
C103 C104 C105 118.7(6) . . ?
C103 C104 H104 120.6 . . ?
C105 C104 H104 120.6 . . ?
C100 C105 C104 119.9(6) . . ?
C100 C105 H105 120.1 . . ?
C104 C105 H105 120.1 . . ?
C100 C106 H10A 109.5 . . ?
C100 C106 H10B 109.5 . . ?
H10A C106 H10B 109.5 . . ?
C100 C106 H10C 109.5 . . ?
H10A C106 H10C 109.5 . . ?
H10B C106 H10C 109.5 . . ?
C84 C85A H85D 109.5 . . ?
C84 C85A H85E 109.5 . . ?
H85D C85A H85E 109.5 . . ?
C84 C85A H85F 109.5 . . ?
H85D C85A H85F 109.5 . . ?
H85E C85A H85F 109.5 . . ?
C84 C86A H86D 109.5 . . ?
C84 C86A H86E 109.5 . . ?
H86D C86A H86E 109.5 . . ?
C84 C86A H86F 109.5 . . ?
H86D C86A H86F 109.5 . . ?
H86E C86A H86F 109.5 . . ?

loop_
_geom_bond_atom_site_label_1
_geom_bond_atom_site_label_2
_geom_bond_distance
_geom_bond_site_symmetry_2
_geom_bond_publ_flag
Ge1 N3 1.921(3) . ?
Ge1 N2 2.031(3) . ?
Ge1 N1 2.075(3) . ?
N1 C36 1.330(5) . ?
N1 C1 1.424(5) . ?
C1 C6 1.402(5) . ?
C1 C2 1.416(5) . ?
N2 C36 1.346(5) . ?
N2 C42 1.422(5) . ?
C2 C3 1.387(5) . ?
C2 C20 1.531(5) . ?
N3 C47 1.398(5) . ?
N3 C46 1.430(5) . ?
C3 C4 1.401(6) . ?
C3 H30 0.9500 . ?
N4 C47 1.292(5) . ?
N4 C52 1.412(5) . ?
N4 H4 0.8800 . ?
C4 C5 1.391(6) . ?
C4 C33 1.522(5) . ?
C5 C6 1.392(5) . ?
C5 H20 0.9500 . ?
C6 C7 1.535(5) . ?
C7 C8 1.523(6) . ?
C7 C14 1.525(6) . ?
C7 H13 1.0000 . ?
C8 C9 1.374(6) . ?
C8 C13 1.394(6) . ?
C9 C10 1.384(6) . ?
C9 H31 0.9500 . ?
C10 C11 1.381(7) . ?
C10 H56 0.9500 . ?
C11 C12 1.361(8) . ?
C11 H66 0.9500 . ?
C12 C13 1.402(7) . ?
C12 H71 0.9500 . ?
C13 H73 0.9500 . ?
C14 C15 1.386(6) . ?
C14 C19 1.395(6) . ?
C15 C16 1.377(6) . ?
C15 H22 0.9500 . ?
C16 C17 1.368(7) . ?
C16 H59 0.9500 . ?
C17 C18 1.380(7) . ?
C17 H78 0.9500 . ?
C18 C19 1.373(7) . ?
C18 H64 0.9500 . ?
C19 H29 0.9500 . ?
C20 C21 1.530(6) . ?
C20 C27 1.533(6) . ?
C20 H41 1.0000 . ?
C21 C22 1.382(7) . ?
C21 C26 1.394(6) . ?
C22 C23 1.381(7) . ?
C22 H65 0.9500 . ?
C23 C24 1.397(7) . ?
C23 H77 0.9500 . ?
C24 C25 1.369(8) . ?
C24 H80 0.9500 . ?
C25 C26 1.391(7) . ?
C25 H89 0.9500 . ?
C26 H74 0.9500 . ?
C27 C32 1.398(6) . ?
C27 C28 1.399(7) . ?
C28 C29 1.392(7) . ?
C28 H39 0.9500 . ?
C29 C30 1.387(8) . ?
C29 H86 0.9500 . ?
C30 C31 1.373(8) . ?
C30 H44 0.9500 . ?
C31 C32 1.391(7) . ?
C31 H83 0.9500 . ?
C32 H48 0.9500 . ?
C33 C34 1.521(7) . ?
C33 C35 1.526(6) . ?
C33 H55 1.0000 . ?
C34 H47A 0.9800 . ?
C34 H47B 0.9800 . ?
C34 H47C 0.9800 . ?
C35 H58A 0.9800 . ?
C35 H58B 0.9800 . ?
C35 H58C 0.9800 . ?
C36 C37 1.543(6) . ?
C37 C39 1.537(6) . ?
C37 C38 1.538(6) . ?
C37 C40 1.539(6) . ?
C38 H40A 0.9800 . ?
C38 H40B 0.9800 . ?
C38 H40C 0.9800 . ?
C39 H14A 0.9800 . ?
C39 H14B 0.9800 . ?
C39 H14C 0.9800 . ?
C40 H11A 0.9800 . ?
C40 H11B 0.9800 . ?
C40 H11C 0.9800 . ?
C41 C46 1.388(5) 2_666 ?
C41 C42 1.403(5) . ?
C41 H10 0.9500 . ?
C42 C43 1.393(5) . ?
C43 C44 1.391(6) . ?
C43 H2 0.9500 . ?
C44 C45 1.385(6) . ?
C44 H28 0.9500 . ?
C45 C46 1.404(5) 2_666 ?
C45 H26 0.9500 . ?
C47 C48 1.541(6) . ?
C48 C49 1.536(6) . ?
C48 C51 1.536(6) . ?
C48 C50 1.546(5) . ?
C49 H12A 0.9800 . ?
C49 H12B 0.9800 . ?
C49 H12C 0.9800 . ?
C50 H46A 0.9800 . ?
C50 H46B 0.9800 . ?
C50 H46C 0.9800 . ?
C51 H32A 0.9800 . ?
C51 H32B 0.9800 . ?
C51 H32C 0.9800 . ?
C52 C57 1.407(5) . ?
C52 C53 1.417(5) . ?
C53 C54 1.379(6) . ?
C53 C71 1.530(5) . ?
C54 C55 1.397(6) . ?
C54 H50 0.9500 . ?
C55 C56 1.394(6) . ?
C55 C84 1.508(6) . ?
C56 C57 1.376(6) . ?
C56 H15 0.9500 . ?
C57 C58 1.538(5) . ?
C58 C59 1.521(6) . ?
C58 C65 1.526(6) . ?
C58 H37 1.0000 . ?
C59 C64 1.392(6) . ?
C59 C60 1.397(7) . ?
C60 C61 1.391(7) . ?
C60 H57 0.9500 . ?
C61 C62 1.374(9) . ?
C61 H72 0.9500 . ?
C62 C63 1.373(10) . ?
C62 H88 0.9500 . ?
C63 C64 1.391(8) . ?
C63 H87 0.9500 . ?
C64 H69 0.9500 . ?
C65 C66 1.389(7) . ?
C65 C70 1.400(6) . ?
C66 C67 1.397(7) . ?
C66 H42 0.9500 . ?
C67 C68 1.383(8) . ?
C67 H51 0.9500 . ?
C68 C69 1.383(8) . ?
C68 H90 0.9500 . ?
C69 C70 1.378(7) . ?
C69 H81 0.9500 . ?
C70 H34 0.9500 . ?
C71 C72 1.531(6) . ?
C71 C78 1.536(6) . ?
C71 H33 1.0000 . ?
C72 C77 1.381(6) . ?
C72 C73 1.394(6) . ?
C73 C74 1.389(6) . ?
C73 H62 0.9500 . ?
C74 C75 1.369(7) . ?
C74 H76 0.9500 . ?
C75 C76 1.380(8) . ?
C75 H54 0.9500 . ?
C76 C77 1.374(7) . ?
C76 H84 0.9500 . ?
C77 H67 0.9500 . ?
C78 C79 1.368(7) . ?
C78 C83 1.400(6) . ?
C79 C80 1.395(7) . ?
C79 H24 0.9500 . ?
C80 C81 1.370(8) . ?
C80 H79 0.9500 . ?
C81 C82 1.363(8) . ?
C81 H82 0.9500 . ?
C82 C83 1.382(7) . ?
C82 H75 0.9500 . ?
C83 H36 0.9500 . ?
C84 C86 1.516(6) . ?
C84 C85A 1.516(8) . ?
C84 C85 1.527(6) . ?
C84 C86A 1.531(8) . ?
C84 H84A 1.0000 . ?
C85 H85A 0.9800 . ?
C85 H85B 0.9800 . ?
C85 H85C 0.9800 . ?
C86 H86A 0.9800 . ?
C86 H86B 0.9800 . ?
C86 H86C 0.9800 . ?
C87 C88 1.360(13) . ?
C87 C92 1.439(12) . ?
C87 H97 0.9500 . ?
C88 C89 1.219(14) . ?
C88 H5 0.9500 . ?
C89 C90 1.389(15) . ?
C89 H91 0.9500 . ?
C90 C91 1.377(12) . ?
C90 H6 0.9500 . ?
C91 C92 1.407(12) . ?
C91 H3 0.9500 . ?
C92 C93 1.472(14) . ?
C93 H98A 0.9800 . ?
C93 H98B 0.9800 . ?
C93 H98C 0.9800 . ?
C94 C95 1.381(7) . ?
C94 C99 1.383(7) . ?
C94 H94 0.9500 . ?
C95 C96 1.427(7) . ?
C95 H95 0.9500 . ?
C96 C97 1.422(7) . ?
C96 H96 0.9500 . ?
C97 C98 1.423(7) . ?
C97 H97A 0.9500 . ?
C98 C99 1.428(7) . ?
C98 H98 0.9500 . ?
C99 H99 0.9500 . ?
C100 C105 1.401(6) . ?
C100 C101 1.427(6) . ?
C100 C106 1.492(6) . ?
C101 C102 1.433(6) . ?
C101 H101 0.9500 . ?
C102 C103 1.406(7) . ?
C102 H102 0.9500 . ?
C103 C104 1.421(7) . ?
C103 H103 0.9500 . ?
C104 C105 1.431(7) . ?
C104 H104 0.9500 . ?
C105 H105 0.9500 . ?
C106 H10A 0.9800 . ?
C106 H10B 0.9800 . ?
C106 H10C 0.9800 . ?
C85A H85D 0.9800 . ?
C85A H85E 0.9800 . ?
C85A H85F 0.9800 . ?
C86A H86D 0.9800 . ?
C86A H86E 0.9800 . ?
C86A H86F 0.9800 . ?
